data_7007086
loop_
_publ_author_name
'Clegg, Jack K.'
'Lindoy, Leonard F.'
'McMurtrie, John C.'
'Schilter, David'

_publ_section_title
;
 Extended three-dimensional supramolecular architectures derived from
 trinuclear (bis-beta-diketonato)copper(II) metallocycles.
;
_journal_issue 25
_journal_name_full 'Dalton transactions (Cambridge, England : 2003)'
_journal_page_first 3114
_journal_page_last 3121
_journal_paper_doi 10.1039/b517274h
_journal_year 2006
_chemical_formula_moiety 'C48 H48 Cu3 O12, 0.5(H2 O)'
_chemical_formula_sum 'C48 H49 Cu3 O12.5'
_chemical_formula_weight 1016.49
_chemical_name_systematic
;
?
;
_space_group_IT_number 2
_symmetry_cell_setting triclinic
_symmetry_space_group_name_Hall '-P 1'
_symmetry_space_group_name_H-M 'P -1'
_atom_sites_solution_hydrogens geom
_atom_sites_solution_primary direct
_atom_sites_solution_secondary difmap
_audit_creation_method SHELXL-97
_cell_angle_alpha 80.131(1)
_cell_angle_beta 87.500(1)
_cell_angle_gamma 78.150(1)
_cell_formula_units_Z 2
_cell_length_a 10.2001(8)
_cell_length_b 14.7227(12)
_cell_length_c 15.3507(13)
_cell_measurement_reflns_used 6628
_cell_measurement_temperature 150(2)
_cell_measurement_theta_max 27.811
_cell_measurement_theta_min 2.246
_cell_volume 2222.7(3)
_computing_cell_refinement 'SAINT (Bruker, 1995)'
_computing_data_collection 'SMART (Bruker, 1995)'
_computing_data_reduction 'SAINT and XPREP (Bruker, 1995)'
_computing_molecular_graphics
;ORTEPIII (Farrugia, 1997)
WINGX-32 (Farrugia, 1999)
;
_computing_publication_material 'enCIFer 1.0 (CCDC, 2003)'
_computing_structure_refinement 'SHELXL-97 (Sheldrick, 1997)'
_computing_structure_solution 'SIR97 (Altomare, et. al. 1997)'
_diffrn_ambient_temperature 150(2)
_diffrn_measured_fraction_theta_full 0.995
_diffrn_measured_fraction_theta_max 0.924
_diffrn_measurement_device_type 'Bruker SMART 1000 CCD'
_diffrn_measurement_method \w
_diffrn_radiation_monochromator graphite
_diffrn_radiation_source 'sealed tube'
_diffrn_radiation_type MoK\a
_diffrn_radiation_wavelength 0.71073
_diffrn_reflns_av_R_equivalents 0.0309
_diffrn_reflns_av_sigmaI/netI 0.0500
_diffrn_reflns_limit_h_max 13
_diffrn_reflns_limit_h_min -13
_diffrn_reflns_limit_k_max 19
_diffrn_reflns_limit_k_min -19
_diffrn_reflns_limit_l_max 20
_diffrn_reflns_limit_l_min -20
_diffrn_reflns_number 22002
_diffrn_reflns_theta_full 25.00
_diffrn_reflns_theta_max 28.37
_diffrn_reflns_theta_min 1.80
_diffrn_standards_decay_% 0.06
_diffrn_standards_number 183
_exptl_absorpt_coefficient_mu 1.487
_exptl_absorpt_correction_T_max 0.915
_exptl_absorpt_correction_T_min 0.809
_exptl_absorpt_correction_type multi-scan
_exptl_absorpt_process_details 'SADABS (Sheldrick, 1999)'
_exptl_crystal_colour 'dark green'
_exptl_crystal_density_diffrn 1.519
_exptl_crystal_density_method 'not measured'
_exptl_crystal_description prism
_exptl_crystal_F_000 1048
_exptl_crystal_size_max 0.21
_exptl_crystal_size_mid 0.18
_exptl_crystal_size_min 0.06
_refine_diff_density_max 1.044
_refine_diff_density_min -0.500
_refine_diff_density_rms 0.113
_refine_ls_extinction_method none
_refine_ls_goodness_of_fit_ref 1.032
_refine_ls_hydrogen_treatment constr
_refine_ls_matrix_type full
_refine_ls_number_parameters 575
_refine_ls_number_reflns 10284
_refine_ls_number_restraints 0
_refine_ls_restrained_S_all 1.032
_refine_ls_R_factor_all 0.0671
_refine_ls_R_factor_gt 0.0441
_refine_ls_shift/su_max 0.002
_refine_ls_shift/su_mean 0.000
_refine_ls_structure_factor_coef Fsqd
_refine_ls_weighting_details 'calc w=1/[\s^2^(Fo^2^)+(0.0794P)^2^+0.0818P] where P=(Fo^2^+2Fc^2^)/3'
_refine_ls_weighting_scheme calc
_refine_ls_wR_factor_gt 0.1185
_refine_ls_wR_factor_ref 0.1313
_reflns_number_gt 7708
_reflns_number_total 10284
_reflns_threshold_expression >2sigma(I)
_cod_data_source_file b517274h.txt
_cod_data_source_block lj48sad
_cod_original_sg_symbol_H-M P-1
_cod_original_formula_sum 'C48 H49 Cu3 O12.50'
_cod_database_code 7007086

loop_
_symmetry_equiv_pos_as_xyz
'x, y, z'
'-x, -y, -z'

loop_
_atom_site_label
_atom_site_type_symbol
_atom_site_fract_x
_atom_site_fract_y
_atom_site_fract_z
_atom_site_U_iso_or_equiv
_atom_site_adp_type
_atom_site_occupancy
_atom_site_symmetry_multiplicity
_atom_site_calc_flag
_atom_site_refinement_flags
_atom_site_disorder_assembly
_atom_site_disorder_group
Cu1 Cu 1.14208(4) 0.92477(2) 1.02411(2) 0.01818(10) Uani 1 1 d . . .
Cu2 Cu 0.70758(4) 1.05253(3) 0.39463(2) 0.02142(11) Uani 1 1 d . . .
Cu3 Cu 0.55905(4) 0.46280(3) 0.86083(2) 0.02143(11) Uani 1 1 d . . .
O1 O 1.2555(2) 1.01461(15) 1.02185(13) 0.0227(5) Uani 1 1 d . . .
O2 O 1.0647(2) 0.98574(14) 0.91063(13) 0.0199(4) Uani 1 1 d . . .
O3 O 0.8128(2) 1.05197(15) 0.49476(13) 0.0246(5) Uani 1 1 d . . .
O4 O 0.7793(2) 1.15059(16) 0.32415(14) 0.0301(5) Uani 1 1 d . . .
O5 O 0.5892(2) 1.06100(16) 0.29888(14) 0.0263(5) Uani 1 1 d . . .
O6 O 0.6484(2) 0.94694(15) 0.46314(13) 0.0237(5) Uani 1 1 d . . .
O7 O 0.5687(2) 0.55541(15) 0.75676(14) 0.0257(5) Uani 1 1 d . . .
O8 O 0.4346(2) 0.40821(16) 0.80679(14) 0.0295(5) Uani 1 1 d . . .
O9 O 0.5555(2) 0.36874(15) 0.96350(14) 0.0232(5) Uani 1 1 d . . .
O10 O 0.6840(2) 0.51923(15) 0.91072(14) 0.0233(5) Uani 1 1 d . . .
O11 O 1.0485(2) 0.82417(14) 1.01884(13) 0.0208(4) Uani 1 1 d . . .
O12 O 1.2277(2) 0.86332(15) 1.13310(13) 0.0217(5) Uani 1 1 d . . .
C1 C 1.4097(4) 1.2027(3) 0.8943(2) 0.0329(8) Uani 1 1 d . . .
H1A H 1.4823 1.2311 0.9101 0.049 Uiso 1 1 calc R . .
H1B H 1.3259 1.2498 0.8886 0.049 Uiso 1 1 calc R . .
H1C H 1.4312 1.1800 0.8379 0.049 Uiso 1 1 calc R . .
C2 C 1.3937(3) 1.1214(2) 0.9653(2) 0.0261(7) Uani 1 1 d . . .
H2A H 1.3753 1.1455 1.0219 0.031 Uiso 1 1 calc R . .
H2B H 1.4805 1.0761 0.9715 0.031 Uiso 1 1 calc R . .
C3 C 1.2862(3) 1.0680(2) 0.9526(2) 0.0201(6) Uani 1 1 d . . .
C4 C 1.2288(3) 1.0784(2) 0.86940(19) 0.0227(6) Uani 1 1 d . . .
H4 H 1.2659 1.1148 0.8211 0.027 Uiso 1 1 calc R . .
C5 C 1.1221(3) 1.0395(2) 0.85211(19) 0.0184(6) Uani 1 1 d . . .
C6 C 1.0640(3) 1.0595(2) 0.76100(19) 0.0185(6) Uani 1 1 d . . .
C7 C 1.1060(3) 1.1229(2) 0.6928(2) 0.0285(7) Uani 1 1 d . . .
H7 H 1.1737 1.1551 0.7040 0.034 Uiso 1 1 calc R . .
C8 C 1.0515(3) 1.1401(2) 0.6089(2) 0.0286(7) Uani 1 1 d . . .
H8 H 1.0812 1.1842 0.5638 0.034 Uiso 1 1 calc R . .
C9 C 0.9539(3) 1.0930(2) 0.59067(19) 0.0196(6) Uani 1 1 d . . .
C10 C 0.9113(3) 1.0294(2) 0.6586(2) 0.0266(7) Uani 1 1 d . . .
H10 H 0.8440 0.9970 0.6474 0.032 Uiso 1 1 calc R . .
C11 C 0.9662(3) 1.0130(2) 0.7428(2) 0.0259(7) Uani 1 1 d . . .
H11 H 0.9361 0.9693 0.7882 0.031 Uiso 1 1 calc R . .
C12 C 0.8920(3) 1.1070(2) 0.5007(2) 0.0228(6) Uani 1 1 d . . .
C13 C 0.9217(4) 1.1756(2) 0.4321(2) 0.0316(8) Uani 1 1 d . . .
H13 H 0.9827 1.2129 0.4434 0.038 Uiso 1 1 calc R . .
C14 C 0.8661(4) 1.1921(3) 0.3476(2) 0.0345(8) Uani 1 1 d . . .
C15 C 0.9093(5) 1.2634(4) 0.2742(3) 0.0724(18) Uani 1 1 d . . .
H15A H 0.9325 1.2316 0.2221 0.087 Uiso 1 1 calc R . .
H15B H 0.8297 1.3139 0.2580 0.087 Uiso 1 1 calc R . .
C16 C 1.0201(6) 1.3090(4) 0.2873(3) 0.0757(17) Uani 1 1 d . . .
H16A H 1.0354 1.3514 0.2330 0.114 Uiso 1 1 calc R . .
H16B H 1.1015 1.2609 0.3020 0.114 Uiso 1 1 calc R . .
H16C H 0.9977 1.3451 0.3358 0.114 Uiso 1 1 calc R . .
C17 C 0.3233(3) 1.1192(3) 0.2135(2) 0.0356(8) Uani 1 1 d . . .
H17A H 0.2679 1.1332 0.1604 0.053 Uiso 1 1 calc R . .
H17B H 0.3705 1.1707 0.2145 0.053 Uiso 1 1 calc R . .
H17C H 0.2661 1.1127 0.2663 0.053 Uiso 1 1 calc R . .
C18 C 0.4249(3) 1.0280(2) 0.2124(2) 0.0282(7) Uani 1 1 d . . .
H18A H 0.4821 1.0344 0.1588 0.034 Uiso 1 1 calc R . .
H18B H 0.3773 0.9762 0.2101 0.034 Uiso 1 1 calc R . .
C19 C 0.5122(3) 1.0041(2) 0.2943(2) 0.0233(7) Uani 1 1 d . . .
C20 C 0.4993(3) 0.9273(2) 0.3576(2) 0.0261(7) Uani 1 1 d . . .
H20 H 0.4419 0.8881 0.3448 0.031 Uiso 1 1 calc R . .
C21 C 0.5642(3) 0.9031(2) 0.43870(19) 0.0216(6) Uani 1 1 d . . .
C22 C 0.5412(3) 0.8200(2) 0.5031(2) 0.0241(7) Uani 1 1 d . . .
C23 C 0.4375(3) 0.7733(2) 0.4939(2) 0.0295(7) Uani 1 1 d . . .
H23 H 0.3782 0.7957 0.4453 0.035 Uiso 1 1 calc R . .
C24 C 0.4195(4) 0.6957(2) 0.5535(2) 0.0303(8) Uani 1 1 d . . .
H24 H 0.3485 0.6653 0.5452 0.036 Uiso 1 1 calc R . .
C25 C 0.5041(3) 0.6609(2) 0.6260(2) 0.0247(7) Uani 1 1 d . . .
C26 C 0.6054(4) 0.7085(3) 0.6368(2) 0.0376(9) Uani 1 1 d . . .
H26 H 0.6630 0.6872 0.6863 0.045 Uiso 1 1 calc R . .
C27 C 0.6233(4) 0.7861(3) 0.5765(2) 0.0363(9) Uani 1 1 d . . .
H27 H 0.6933 0.8172 0.5854 0.044 Uiso 1 1 calc R . .
C28 C 0.4879(3) 0.5768(2) 0.6920(2) 0.0272(7) Uani 1 1 d . . .
C29 C 0.3873(4) 0.5279(3) 0.6815(2) 0.0435(10) Uani 1 1 d . . .
H29 H 0.3280 0.5521 0.6332 0.052 Uiso 1 1 calc R . .
C30 C 0.3680(4) 0.4457(2) 0.7372(2) 0.0309(8) Uani 1 1 d . . .
C31 C 0.2649(4) 0.3951(3) 0.7114(2) 0.0406(9) Uani 1 1 d . . .
H31A H 0.2328 0.3576 0.7648 0.049 Uiso 1 1 calc R . .
H31B H 0.1872 0.4418 0.6843 0.049 Uiso 1 1 calc R . .
C32 C 0.3231(5) 0.3319(3) 0.6474(3) 0.0557(12) Uani 1 1 d . . .
H32A H 0.2548 0.2997 0.6314 0.084 Uiso 1 1 calc R . .
H32B H 0.3991 0.2851 0.6746 0.084 Uiso 1 1 calc R . .
H32C H 0.3536 0.3692 0.5942 0.084 Uiso 1 1 calc R . .
C33 C 0.6632(4) 0.1952(2) 1.0992(2) 0.0299(7) Uani 1 1 d . . .
H33A H 0.6435 0.1473 1.1479 0.045 Uiso 1 1 calc R . .
H33B H 0.7588 0.1967 1.0991 0.045 Uiso 1 1 calc R . .
H33C H 0.6400 0.1799 1.0429 0.045 Uiso 1 1 calc R . .
C34 C 0.5815(3) 0.2907(2) 1.1112(2) 0.0236(7) Uani 1 1 d . . .
H34A H 0.4850 0.2885 1.1126 0.028 Uiso 1 1 calc R . .
H34B H 0.6039 0.3054 1.1687 0.028 Uiso 1 1 calc R . .
C35 C 0.6074(3) 0.3679(2) 1.0379(2) 0.0203(6) Uani 1 1 d . . .
C36 C 0.6860(3) 0.4301(2) 1.0548(2) 0.0216(6) Uani 1 1 d . . .
H36 H 0.7165 0.4241 1.1135 0.026 Uiso 1 1 calc R . .
C37 C 0.7227(3) 0.5005(2) 0.9912(2) 0.0199(6) Uani 1 1 d . . .
C38 C 0.8114(3) 0.5617(2) 1.01430(19) 0.0196(6) Uani 1 1 d . . .
C39 C 0.8932(3) 0.5358(2) 1.0883(2) 0.0268(7) Uani 1 1 d . . .
H39 H 0.8927 0.4776 1.1262 0.032 Uiso 1 1 calc R . .
C40 C 0.9756(3) 0.5942(2) 1.1073(2) 0.0261(7) Uani 1 1 d . . .
H40 H 1.0322 0.5746 1.1574 0.031 Uiso 1 1 calc R . .
C41 C 0.9767(3) 0.6809(2) 1.05405(19) 0.0185(6) Uani 1 1 d . . .
C42 C 0.8967(3) 0.7053(2) 0.9789(2) 0.0256(7) Uani 1 1 d . . .
H42 H 0.8971 0.7634 0.9409 0.031 Uiso 1 1 calc R . .
C43 C 0.8166(3) 0.6464(2) 0.9584(2) 0.0255(7) Uani 1 1 d . . .
H43 H 0.7650 0.6637 0.9059 0.031 Uiso 1 1 calc R . .
C44 C 1.0587(3) 0.7481(2) 1.07414(19) 0.0191(6) Uani 1 1 d . . .
C45 C 1.1363(3) 0.7256(2) 1.1505(2) 0.0230(7) Uani 1 1 d . . .
H45 H 1.1357 0.6668 1.1873 0.028 Uiso 1 1 calc R . .
C46 C 1.2144(3) 0.7832(2) 1.17639(19) 0.0201(6) Uani 1 1 d . . .
C47 C 1.2941(3) 0.7538(2) 1.2611(2) 0.0279(7) Uani 1 1 d . . .
H47A H 1.3904 0.7406 1.2450 0.033 Uiso 1 1 calc R . .
H47B H 1.2789 0.8081 1.2931 0.033 Uiso 1 1 calc R . .
C48 C 1.2657(4) 0.6698(2) 1.3244(2) 0.0339(8) Uani 1 1 d . . .
H48A H 1.3237 0.6579 1.3760 0.051 Uiso 1 1 calc R . .
H48B H 1.2831 0.6145 1.2948 0.051 Uiso 1 1 calc R . .
H48C H 1.1717 0.6823 1.3435 0.051 Uiso 1 1 calc R . .
O1W O 1.0480(15) 0.5614(11) 0.4994(10) 0.077(3) Uiso 0.25 1 d P A 1
O2W O 1.0963(15) 0.4793(11) 0.4513(10) 0.077(3) Uiso 0.25 1 d P B 2

loop_
_atom_site_aniso_label
_atom_site_aniso_U_11
_atom_site_aniso_U_22
_atom_site_aniso_U_33
_atom_site_aniso_U_23
_atom_site_aniso_U_13
_atom_site_aniso_U_12
Cu1 0.02214(19) 0.01825(19) 0.01598(18) 0.00163(14) -0.00644(14) -0.01064(15)
Cu2 0.0267(2) 0.0241(2) 0.01496(18) 0.00171(15) -0.00748(14) -0.01129(16)
Cu3 0.0300(2) 0.0190(2) 0.01807(19) 0.00100(14) -0.00754(15) -0.01337(16)
O1 0.0282(11) 0.0237(11) 0.0188(10) 0.0026(9) -0.0077(9) -0.0145(9)
O2 0.0226(11) 0.0216(11) 0.0175(10) 0.0013(8) -0.0061(8) -0.0113(9)
O3 0.0318(12) 0.0273(12) 0.0179(10) 0.0012(9) -0.0087(9) -0.0157(10)
O4 0.0379(13) 0.0335(13) 0.0212(11) 0.0063(10) -0.0123(10) -0.0189(11)
O5 0.0335(12) 0.0282(12) 0.0182(11) 0.0053(9) -0.0112(9) -0.0137(10)
O6 0.0298(12) 0.0260(12) 0.0169(10) 0.0027(9) -0.0086(9) -0.0126(9)
O7 0.0361(13) 0.0225(12) 0.0216(11) 0.0015(9) -0.0100(9) -0.0151(10)
O8 0.0432(14) 0.0246(12) 0.0242(12) 0.0040(9) -0.0137(10) -0.0187(11)
O9 0.0307(12) 0.0204(11) 0.0210(11) 0.0009(9) -0.0063(9) -0.0134(9)
O10 0.0308(12) 0.0214(11) 0.0198(10) 0.0028(9) -0.0081(9) -0.0137(9)
O11 0.0241(11) 0.0204(11) 0.0194(10) 0.0023(8) -0.0065(8) -0.0110(9)
O12 0.0256(11) 0.0214(11) 0.0194(10) 0.0027(9) -0.0090(8) -0.0108(9)
C1 0.043(2) 0.0315(19) 0.0295(18) 0.0029(15) -0.0075(15) -0.0255(16)
C2 0.0304(17) 0.0266(17) 0.0239(16) 0.0036(13) -0.0102(13) -0.0163(14)
C3 0.0224(15) 0.0180(15) 0.0215(15) 0.0007(12) -0.0043(12) -0.0102(12)
C4 0.0273(16) 0.0275(17) 0.0153(14) 0.0022(12) -0.0023(12) -0.0143(13)
C5 0.0221(15) 0.0156(14) 0.0173(14) -0.0015(11) -0.0028(11) -0.0034(12)
C6 0.0208(14) 0.0179(15) 0.0176(14) -0.0031(11) -0.0038(11) -0.0047(12)
C7 0.0316(18) 0.0374(19) 0.0218(16) 0.0029(14) -0.0090(13) -0.0240(15)
C8 0.0340(18) 0.0364(19) 0.0180(15) 0.0050(14) -0.0055(13) -0.0203(15)
C9 0.0212(15) 0.0220(15) 0.0161(14) -0.0014(12) -0.0061(11) -0.0058(12)
C10 0.0317(17) 0.0290(18) 0.0240(16) 0.0002(13) -0.0082(13) -0.0192(14)
C11 0.0331(17) 0.0278(17) 0.0205(15) 0.0029(13) -0.0056(13) -0.0190(14)
C12 0.0262(16) 0.0251(16) 0.0178(15) -0.0026(12) -0.0061(12) -0.0062(13)
C13 0.039(2) 0.0316(19) 0.0269(17) 0.0077(14) -0.0153(14) -0.0207(16)
C14 0.042(2) 0.035(2) 0.0270(18) 0.0082(15) -0.0130(15) -0.0186(17)
C15 0.092(4) 0.076(3) 0.054(3) 0.042(2) -0.050(3) -0.064(3)
C16 0.077(4) 0.093(4) 0.056(3) 0.029(3) -0.019(3) -0.046(3)
C17 0.0318(19) 0.044(2) 0.0286(18) 0.0084(16) -0.0099(15) -0.0126(16)
C18 0.0383(19) 0.0285(18) 0.0193(15) 0.0060(13) -0.0116(14) -0.0161(15)
C19 0.0273(16) 0.0262(17) 0.0174(14) -0.0024(12) -0.0082(12) -0.0066(13)
C20 0.0334(17) 0.0243(17) 0.0230(16) 0.0012(13) -0.0113(13) -0.0134(14)
C21 0.0246(16) 0.0231(16) 0.0173(14) -0.0026(12) -0.0030(12) -0.0057(13)
C22 0.0330(17) 0.0226(16) 0.0180(15) -0.0019(12) -0.0057(13) -0.0086(13)
C23 0.0309(18) 0.0337(19) 0.0240(16) 0.0026(14) -0.0103(14) -0.0112(15)
C24 0.0367(19) 0.0321(19) 0.0254(17) 0.0042(14) -0.0087(14) -0.0204(15)
C25 0.0318(17) 0.0249(17) 0.0193(15) 0.0000(13) -0.0069(13) -0.0112(14)
C26 0.051(2) 0.037(2) 0.0260(17) 0.0130(15) -0.0214(16) -0.0247(18)
C27 0.049(2) 0.034(2) 0.0300(18) 0.0054(15) -0.0193(16) -0.0249(17)
C28 0.0391(19) 0.0238(17) 0.0210(15) 0.0004(13) -0.0080(14) -0.0137(14)
C29 0.058(3) 0.042(2) 0.034(2) 0.0139(17) -0.0268(18) -0.028(2)
C30 0.0393(19) 0.0297(18) 0.0290(17) -0.0020(14) -0.0103(15) -0.0191(16)
C31 0.051(2) 0.042(2) 0.034(2) 0.0035(17) -0.0128(17) -0.0265(19)
C32 0.062(3) 0.056(3) 0.060(3) -0.023(2) 0.002(2) -0.026(2)
C33 0.0387(19) 0.0228(17) 0.0275(17) 0.0004(14) -0.0020(14) -0.0080(14)
C34 0.0291(17) 0.0245(16) 0.0185(14) 0.0015(12) 0.0001(12) -0.0125(13)
C35 0.0219(15) 0.0156(14) 0.0223(15) 0.0001(12) -0.0005(12) -0.0037(12)
C36 0.0270(16) 0.0208(15) 0.0191(14) 0.0001(12) -0.0064(12) -0.0114(13)
C37 0.0198(15) 0.0172(15) 0.0229(15) -0.0013(12) -0.0066(12) -0.0047(12)
C38 0.0207(15) 0.0193(15) 0.0205(14) -0.0023(12) -0.0036(12) -0.0080(12)
C39 0.0322(18) 0.0235(17) 0.0261(16) 0.0060(13) -0.0099(13) -0.0155(14)
C40 0.0302(17) 0.0257(17) 0.0237(16) 0.0046(13) -0.0136(13) -0.0127(14)
C41 0.0186(14) 0.0189(15) 0.0187(14) -0.0014(11) -0.0055(11) -0.0057(12)
C42 0.0295(17) 0.0210(16) 0.0253(16) 0.0051(13) -0.0089(13) -0.0088(13)
C43 0.0290(17) 0.0257(17) 0.0232(15) 0.0050(13) -0.0140(13) -0.0130(14)
C44 0.0216(15) 0.0178(15) 0.0201(14) -0.0033(12) -0.0015(12) -0.0084(12)
C45 0.0272(16) 0.0198(15) 0.0226(15) 0.0048(12) -0.0100(12) -0.0107(13)
C46 0.0206(15) 0.0214(15) 0.0184(14) 0.0000(12) -0.0047(11) -0.0060(12)
C47 0.0368(19) 0.0234(17) 0.0248(16) 0.0028(13) -0.0150(14) -0.0117(14)
C48 0.047(2) 0.0293(19) 0.0260(17) 0.0072(14) -0.0156(16) -0.0165(16)

loop_
_atom_type_symbol
_atom_type_description
_atom_type_scat_dispersion_real
_atom_type_scat_dispersion_imag
_atom_type_scat_source
C C 0.0033 0.0016 'International Tables Vol C Tables 4.2.6.8 and 6.1.1.4'
H H 0.0000 0.0000 'International Tables Vol C Tables 4.2.6.8 and 6.1.1.4'
O O 0.0106 0.0060 'International Tables Vol C Tables 4.2.6.8 and 6.1.1.4'
Cu Cu 0.3201 1.2651 'International Tables Vol C Tables 4.2.6.8 and 6.1.1.4'

loop_
_geom_angle_atom_site_label_1
_geom_angle_atom_site_label_2
_geom_angle_atom_site_label_3
_geom_angle
_geom_angle_site_symmetry_1
_geom_angle_site_symmetry_3
_geom_angle_publ_flag
O12 Cu1 O1 86.18(9) . . ?
O12 Cu1 O11 93.13(9) . . ?
O1 Cu1 O11 172.13(9) . . ?
O12 Cu1 O2 176.93(9) . . ?
O1 Cu1 O2 92.37(8) . . ?
O11 Cu1 O2 87.93(8) . . ?
O12 Cu1 O2 97.44(8) . 2_777 ?
O1 Cu1 O2 98.54(8) . 2_777 ?
O11 Cu1 O2 89.32(8) . 2_777 ?
O2 Cu1 O2 85.44(8) . 2_777 ?
O4 Cu2 O3 93.02(9) . . ?
O4 Cu2 O6 175.29(10) . . ?
O3 Cu2 O6 86.27(9) . . ?
O4 Cu2 O5 87.31(9) . . ?
O3 Cu2 O5 174.68(10) . . ?
O6 Cu2 O5 93.82(9) . . ?
O10 Cu3 O9 93.60(9) . . ?
O10 Cu3 O8 178.08(9) . . ?
O9 Cu3 O8 88.25(9) . . ?
O10 Cu3 O7 85.73(9) . . ?
O9 Cu3 O7 178.09(10) . . ?
O8 Cu3 O7 92.41(9) . . ?
C3 O1 Cu1 125.10(18) . . ?
C5 O2 Cu1 124.01(18) . . ?
C5 O2 Cu1 112.33(18) . 2_777 ?
Cu1 O2 Cu1 94.56(8) . 2_777 ?
C12 O3 Cu2 126.63(19) . . ?
C14 O4 Cu2 126.6(2) . . ?
C19 O5 Cu2 125.04(19) . . ?
C21 O6 Cu2 125.96(19) . . ?
C28 O7 Cu3 126.1(2) . . ?
C30 O8 Cu3 125.8(2) . . ?
C35 O9 Cu3 125.12(19) . . ?
C37 O10 Cu3 126.02(19) . . ?
C44 O11 Cu1 125.89(18) . . ?
C46 O12 Cu1 126.22(19) . . ?
C2 C1 H1A 109.5 . . ?
C2 C1 H1B 109.5 . . ?
H1A C1 H1B 109.5 . . ?
C2 C1 H1C 109.5 . . ?
H1A C1 H1C 109.5 . . ?
H1B C1 H1C 109.5 . . ?
C1 C2 C3 117.3(3) . . ?
C1 C2 H2A 108.0 . . ?
C3 C2 H2A 108.0 . . ?
C1 C2 H2B 108.0 . . ?
C3 C2 H2B 108.0 . . ?
H2A C2 H2B 107.2 . . ?
O1 C3 C4 124.7(3) . . ?
O1 C3 C2 115.1(2) . . ?
C4 C3 C2 120.2(3) . . ?
C5 C4 C3 124.9(3) . . ?
C5 C4 H4 117.5 . . ?
C3 C4 H4 117.5 . . ?
O2 C5 C4 124.3(3) . . ?
O2 C5 C6 115.4(2) . . ?
C4 C5 C6 120.3(3) . . ?
C11 C6 C7 118.1(3) . . ?
C11 C6 C5 119.5(3) . . ?
C7 C6 C5 122.4(3) . . ?
C8 C7 C6 121.5(3) . . ?
C8 C7 H7 119.2 . . ?
C6 C7 H7 119.2 . . ?
C9 C8 C7 120.3(3) . . ?
C9 C8 H8 119.9 . . ?
C7 C8 H8 119.9 . . ?
C8 C9 C10 118.5(3) . . ?
C8 C9 C12 123.1(3) . . ?
C10 C9 C12 118.4(3) . . ?
C11 C10 C9 120.8(3) . . ?
C11 C10 H10 119.6 . . ?
C9 C10 H10 119.6 . . ?
C6 C11 C10 120.8(3) . . ?
C6 C11 H11 119.6 . . ?
C10 C11 H11 119.6 . . ?
O3 C12 C13 124.9(3) . . ?
O3 C12 C9 114.0(3) . . ?
C13 C12 C9 121.1(3) . . ?
C12 C13 C14 123.4(3) . . ?
C12 C13 H13 118.3 . . ?
C14 C13 H13 118.3 . . ?
O4 C14 C13 125.3(3) . . ?
O4 C14 C15 113.8(3) . . ?
C13 C14 C15 120.8(3) . . ?
C16 C15 C14 120.6(4) . . ?
C16 C15 H15A 107.2 . . ?
C14 C15 H15A 107.2 . . ?
C16 C15 H15B 107.2 . . ?
C14 C15 H15B 107.2 . . ?
H15A C15 H15B 106.8 . . ?
C15 C16 H16A 109.5 . . ?
C15 C16 H16B 109.5 . . ?
H16A C16 H16B 109.5 . . ?
C15 C16 H16C 109.5 . . ?
H16A C16 H16C 109.5 . . ?
H16B C16 H16C 109.5 . . ?
C18 C17 H17A 109.5 . . ?
C18 C17 H17B 109.5 . . ?
H17A C17 H17B 109.5 . . ?
C18 C17 H17C 109.5 . . ?
H17A C17 H17C 109.5 . . ?
H17B C17 H17C 109.5 . . ?
C17 C18 C19 110.8(3) . . ?
C17 C18 H18A 109.5 . . ?
C19 C18 H18A 109.5 . . ?
C17 C18 H18B 109.5 . . ?
C19 C18 H18B 109.5 . . ?
H18A C18 H18B 108.1 . . ?
O5 C19 C20 125.8(3) . . ?
O5 C19 C18 114.8(3) . . ?
C20 C19 C18 119.4(3) . . ?
C19 C20 C21 124.9(3) . . ?
C19 C20 H20 117.5 . . ?
C21 C20 H20 117.5 . . ?
O6 C21 C20 124.3(3) . . ?
O6 C21 C22 115.0(3) . . ?
C20 C21 C22 120.7(3) . . ?
C27 C22 C23 117.2(3) . . ?
C27 C22 C21 120.3(3) . . ?
C23 C22 C21 122.5(3) . . ?
C24 C23 C22 121.4(3) . . ?
C24 C23 H23 119.3 . . ?
C22 C23 H23 119.3 . . ?
C23 C24 C25 121.1(3) . . ?
C23 C24 H24 119.5 . . ?
C25 C24 H24 119.5 . . ?
C26 C25 C24 117.8(3) . . ?
C26 C25 C28 119.6(3) . . ?
C24 C25 C28 122.7(3) . . ?
C27 C26 C25 120.9(3) . . ?
C27 C26 H26 119.6 . . ?
C25 C26 H26 119.6 . . ?
C26 C27 C22 121.6(3) . . ?
C26 C27 H27 119.2 . . ?
C22 C27 H27 119.2 . . ?
O7 C28 C29 124.1(3) . . ?
O7 C28 C25 115.8(3) . . ?
C29 C28 C25 120.1(3) . . ?
C28 C29 C30 124.5(3) . . ?
C28 C29 H29 117.8 . . ?
C30 C29 H29 117.8 . . ?
O8 C30 C29 124.8(3) . . ?
O8 C30 C31 117.1(3) . . ?
C29 C30 C31 118.1(3) . . ?
C32 C31 C30 110.6(3) . . ?
C32 C31 H31A 109.5 . . ?
C30 C31 H31A 109.5 . . ?
C32 C31 H31B 109.5 . . ?
C30 C31 H31B 109.5 . . ?
H31A C31 H31B 108.1 . . ?
C31 C32 H32A 109.5 . . ?
C31 C32 H32B 109.5 . . ?
H32A C32 H32B 109.5 . . ?
C31 C32 H32C 109.5 . . ?
H32A C32 H32C 109.5 . . ?
H32B C32 H32C 109.5 . . ?
C34 C33 H33A 109.5 . . ?
C34 C33 H33B 109.5 . . ?
H33A C33 H33B 109.5 . . ?
C34 C33 H33C 109.5 . . ?
H33A C33 H33C 109.5 . . ?
H33B C33 H33C 109.5 . . ?
C35 C34 C33 112.0(3) . . ?
C35 C34 H34A 109.2 . . ?
C33 C34 H34A 109.2 . . ?
C35 C34 H34B 109.2 . . ?
C33 C34 H34B 109.2 . . ?
H34A C34 H34B 107.9 . . ?
O9 C35 C36 125.3(3) . . ?
O9 C35 C34 115.3(3) . . ?
C36 C35 C34 119.4(3) . . ?
C37 C36 C35 124.4(3) . . ?
C37 C36 H36 117.8 . . ?
C35 C36 H36 117.8 . . ?
O10 C37 C36 124.5(3) . . ?
O10 C37 C38 114.6(3) . . ?
C36 C37 C38 120.8(3) . . ?
C39 C38 C43 118.5(3) . . ?
C39 C38 C37 122.2(3) . . ?
C43 C38 C37 119.2(3) . . ?
C38 C39 C40 120.6(3) . . ?
C38 C39 H39 119.7 . . ?
C40 C39 H39 119.7 . . ?
C39 C40 C41 121.2(3) . . ?
C39 C40 H40 119.4 . . ?
C41 C40 H40 119.4 . . ?
C42 C41 C40 117.7(3) . . ?
C42 C41 C44 119.2(3) . . ?
C40 C41 C44 123.1(3) . . ?
C43 C42 C41 121.4(3) . . ?
C43 C42 H42 119.3 . . ?
C41 C42 H42 119.3 . . ?
C42 C43 C38 120.5(3) . . ?
C42 C43 H43 119.8 . . ?
C38 C43 H43 119.8 . . ?
O11 C44 C45 125.0(3) . . ?
O11 C44 C41 115.3(3) . . ?
C45 C44 C41 119.7(3) . . ?
C46 C45 C44 124.6(3) . . ?
C46 C45 H45 117.7 . . ?
C44 C45 H45 117.7 . . ?
O12 C46 C45 125.1(3) . . ?
O12 C46 C47 113.8(3) . . ?
C45 C46 C47 121.1(3) . . ?
C48 C47 C46 117.5(3) . . ?
C48 C47 H47A 107.9 . . ?
C46 C47 H47A 107.9 . . ?
C48 C47 H47B 107.9 . . ?
C46 C47 H47B 107.9 . . ?
H47A C47 H47B 107.2 . . ?
C47 C48 H48A 109.5 . . ?
C47 C48 H48B 109.5 . . ?
H48A C48 H48B 109.5 . . ?
C47 C48 H48C 109.5 . . ?
H48A C48 H48C 109.5 . . ?
H48B C48 H48C 109.5 . . ?

loop_
_geom_bond_atom_site_label_1
_geom_bond_atom_site_label_2
_geom_bond_distance
_geom_bond_site_symmetry_2
_geom_bond_publ_flag
Cu1 O12 1.914(2) . ?
Cu1 O1 1.923(2) . ?
Cu1 O11 1.934(2) . ?
Cu1 O2 1.938(2) . ?
Cu1 O2 2.513(2) 2_777 ?
Cu2 O4 1.903(2) . ?
Cu2 O3 1.911(2) . ?
Cu2 O6 1.912(2) . ?
Cu2 O5 1.914(2) . ?
Cu3 O10 1.908(2) . ?
Cu3 O9 1.916(2) . ?
Cu3 O8 1.919(2) . ?
Cu3 O7 1.928(2) . ?
O1 C3 1.277(4) . ?
O2 C5 1.295(3) . ?
O2 Cu1 2.513(2) 2_777 ?
O3 C12 1.272(4) . ?
O4 C14 1.270(4) . ?
O5 C19 1.272(4) . ?
O6 C21 1.278(4) . ?
O7 C28 1.274(4) . ?
O8 C30 1.270(4) . ?
O9 C35 1.277(4) . ?
O10 C37 1.280(4) . ?
O11 C44 1.273(4) . ?
O12 C46 1.280(4) . ?
C1 C2 1.505(4) . ?
C1 H1A 0.9800 . ?
C1 H1B 0.9800 . ?
C1 H1C 0.9800 . ?
C2 C3 1.511(4) . ?
C2 H2A 0.9900 . ?
C2 H2B 0.9900 . ?
C3 C4 1.400(4) . ?
C4 C5 1.384(4) . ?
C4 H4 0.9500 . ?
C5 C6 1.501(4) . ?
C6 C11 1.383(4) . ?
C6 C7 1.393(4) . ?
C7 C8 1.388(4) . ?
C7 H7 0.9500 . ?
C8 C9 1.387(4) . ?
C8 H8 0.9500 . ?
C9 C10 1.394(4) . ?
C9 C12 1.508(4) . ?
C10 C11 1.393(4) . ?
C10 H10 0.9500 . ?
C11 H11 0.9500 . ?
C12 C13 1.397(4) . ?
C13 C14 1.401(4) . ?
C13 H13 0.9500 . ?
C14 C15 1.519(5) . ?
C15 C16 1.466(6) . ?
C15 H15A 0.9900 . ?
C15 H15B 0.9900 . ?
C16 H16A 0.9800 . ?
C16 H16B 0.9800 . ?
C16 H16C 0.9800 . ?
C17 C18 1.521(5) . ?
C17 H17A 0.9800 . ?
C17 H17B 0.9800 . ?
C17 H17C 0.9800 . ?
C18 C19 1.521(4) . ?
C18 H18A 0.9900 . ?
C18 H18B 0.9900 . ?
C19 C20 1.383(4) . ?
C20 C21 1.392(4) . ?
C20 H20 0.9500 . ?
C21 C22 1.488(4) . ?
C22 C27 1.393(4) . ?
C22 C23 1.398(4) . ?
C23 C24 1.374(4) . ?
C23 H23 0.9500 . ?
C24 C25 1.397(4) . ?
C24 H24 0.9500 . ?
C25 C26 1.393(4) . ?
C25 C28 1.492(4) . ?
C26 C27 1.380(5) . ?
C26 H26 0.9500 . ?
C27 H27 0.9500 . ?
C28 C29 1.398(5) . ?
C29 C30 1.402(5) . ?
C29 H29 0.9500 . ?
C30 C31 1.509(4) . ?
C31 C32 1.489(6) . ?
C31 H31A 0.9900 . ?
C31 H31B 0.9900 . ?
C32 H32A 0.9800 . ?
C32 H32B 0.9800 . ?
C32 H32C 0.9800 . ?
C33 C34 1.517(4) . ?
C33 H33A 0.9800 . ?
C33 H33B 0.9800 . ?
C33 H33C 0.9800 . ?
C34 C35 1.512(4) . ?
C34 H34A 0.9900 . ?
C34 H34B 0.9900 . ?
C35 C36 1.396(4) . ?
C36 C37 1.395(4) . ?
C36 H36 0.9500 . ?
C37 C38 1.494(4) . ?
C38 C39 1.391(4) . ?
C38 C43 1.396(4) . ?
C39 C40 1.391(4) . ?
C39 H39 0.9500 . ?
C40 C41 1.395(4) . ?
C40 H40 0.9500 . ?
C41 C42 1.395(4) . ?
C41 C44 1.496(4) . ?
C42 C43 1.388(4) . ?
C42 H42 0.9500 . ?
C43 H43 0.9500 . ?
C44 C45 1.396(4) . ?
C45 C46 1.391(4) . ?
C45 H45 0.9500 . ?
C46 C47 1.515(4) . ?
C47 C48 1.505(4) . ?
C47 H47A 0.9900 . ?
C47 H47B 0.9900 . ?
C48 H48A 0.9800 . ?
C48 H48B 0.9800 . ?
C48 H48C 0.9800 . ?

loop_
_geom_torsion_atom_site_label_1
_geom_torsion_atom_site_label_2
_geom_torsion_atom_site_label_3
_geom_torsion_atom_site_label_4
_geom_torsion
_geom_torsion_site_symmetry_1
_geom_torsion_site_symmetry_2
_geom_torsion_site_symmetry_3
_geom_torsion_site_symmetry_4
_geom_torsion_publ_flag
O12 Cu1 O1 C3 158.2(3) . . . . ?
O2 Cu1 O1 C3 -19.1(3) . . . . ?
O2 Cu1 O1 C3 -104.8(2) 2_777 . . . ?
O1 Cu1 O2 C5 22.5(2) . . . . ?
O11 Cu1 O2 C5 -149.6(2) . . . . ?
O2 Cu1 O2 C5 120.9(2) 2_777 . . . ?
O1 Cu1 O2 Cu1 -98.39(8) . . . 2_777 ?
O11 Cu1 O2 Cu1 89.49(8) . . . 2_777 ?
O2 Cu1 O2 Cu1 0.000(1) 2_777 . . 2_777 ?
O4 Cu2 O3 C12 3.2(3) . . . . ?
O6 Cu2 O3 C12 178.5(3) . . . . ?
O3 Cu2 O4 C14 0.0(3) . . . . ?
O5 Cu2 O4 C14 174.7(3) . . . . ?
O4 Cu2 O5 C19 171.7(3) . . . . ?
O6 Cu2 O5 C19 -3.7(3) . . . . ?
O3 Cu2 O6 C21 178.7(3) . . . . ?
O5 Cu2 O6 C21 4.0(3) . . . . ?
O10 Cu3 O7 C28 -165.6(3) . . . . ?
O8 Cu3 O7 C28 14.9(3) . . . . ?
O9 Cu3 O8 C30 166.5(3) . . . . ?
O7 Cu3 O8 C30 -15.3(3) . . . . ?
O10 Cu3 O9 C35 10.2(3) . . . . ?
O8 Cu3 O9 C35 -170.3(3) . . . . ?
O9 Cu3 O10 C37 -9.5(3) . . . . ?
O7 Cu3 O10 C37 172.3(3) . . . . ?
O12 Cu1 O11 C44 -2.1(2) . . . . ?
O2 Cu1 O11 C44 175.0(2) . . . . ?
O2 Cu1 O11 C44 -99.5(2) 2_777 . . . ?
O1 Cu1 O12 C46 -171.8(3) . . . . ?
O11 Cu1 O12 C46 0.3(3) . . . . ?
O2 Cu1 O12 C46 90.0(2) 2_777 . . . ?
Cu1 O1 C3 C4 8.6(5) . . . . ?
Cu1 O1 C3 C2 -170.8(2) . . . . ?
C1 C2 C3 O1 -164.8(3) . . . . ?
C1 C2 C3 C4 15.8(5) . . . . ?
O1 C3 C4 C5 6.5(5) . . . . ?
C2 C3 C4 C5 -174.1(3) . . . . ?
Cu1 O2 C5 C4 -15.9(4) . . . . ?
Cu1 O2 C5 C4 96.5(3) 2_777 . . . ?
Cu1 O2 C5 C6 164.97(19) . . . . ?
Cu1 O2 C5 C6 -82.6(3) 2_777 . . . ?
C3 C4 C5 O2 -2.4(5) . . . . ?
C3 C4 C5 C6 176.7(3) . . . . ?
O2 C5 C6 C11 -7.0(4) . . . . ?
C4 C5 C6 C11 173.8(3) . . . . ?
O2 C5 C6 C7 173.9(3) . . . . ?
C4 C5 C6 C7 -5.3(5) . . . . ?
C11 C6 C7 C8 0.5(5) . . . . ?
C5 C6 C7 C8 179.6(3) . . . . ?
C6 C7 C8 C9 -0.8(6) . . . . ?
C7 C8 C9 C10 0.8(5) . . . . ?
C7 C8 C9 C12 -179.0(3) . . . . ?
C8 C9 C10 C11 -0.5(5) . . . . ?
C12 C9 C10 C11 179.3(3) . . . . ?
C7 C6 C11 C10 -0.2(5) . . . . ?
C5 C6 C11 C10 -179.3(3) . . . . ?
C9 C10 C11 C6 0.2(5) . . . . ?
Cu2 O3 C12 C13 -3.7(5) . . . . ?
Cu2 O3 C12 C9 176.17(19) . . . . ?
C8 C9 C12 O3 174.3(3) . . . . ?
C10 C9 C12 O3 -5.6(4) . . . . ?
C8 C9 C12 C13 -5.8(5) . . . . ?
C10 C9 C12 C13 174.3(3) . . . . ?
O3 C12 C13 C14 0.4(6) . . . . ?
C9 C12 C13 C14 -179.5(3) . . . . ?
Cu2 O4 C14 C13 -2.8(6) . . . . ?
Cu2 O4 C14 C15 176.4(3) . . . . ?
C12 C13 C14 O4 3.1(7) . . . . ?
C12 C13 C14 C15 -176.1(4) . . . . ?
O4 C14 C15 C16 -172.6(5) . . . . ?
C13 C14 C15 C16 6.6(8) . . . . ?
Cu2 O5 C19 C20 0.8(5) . . . . ?
Cu2 O5 C19 C18 178.3(2) . . . . ?
C17 C18 C19 O5 -66.5(4) . . . . ?
C17 C18 C19 C20 111.2(3) . . . . ?
O5 C19 C20 C21 3.5(6) . . . . ?
C18 C19 C20 C21 -173.9(3) . . . . ?
Cu2 O6 C21 C20 -1.5(5) . . . . ?
Cu2 O6 C21 C22 176.9(2) . . . . ?
C19 C20 C21 O6 -3.1(5) . . . . ?
C19 C20 C21 C22 178.6(3) . . . . ?
O6 C21 C22 C27 -10.0(5) . . . . ?
C20 C21 C22 C27 168.4(3) . . . . ?
O6 C21 C22 C23 169.4(3) . . . . ?
C20 C21 C22 C23 -12.2(5) . . . . ?
C27 C22 C23 C24 -1.7(5) . . . . ?
C21 C22 C23 C24 178.9(3) . . . . ?
C22 C23 C24 C25 0.4(6) . . . . ?
C23 C24 C25 C26 1.2(5) . . . . ?
C23 C24 C25 C28 -179.9(3) . . . . ?
C24 C25 C26 C27 -1.5(6) . . . . ?
C28 C25 C26 C27 179.6(3) . . . . ?
C25 C26 C27 C22 0.2(6) . . . . ?
C23 C22 C27 C26 1.4(6) . . . . ?
C21 C22 C27 C26 -179.2(3) . . . . ?
Cu3 O7 C28 C29 -7.9(5) . . . . ?
Cu3 O7 C28 C25 170.8(2) . . . . ?
C26 C25 C28 O7 1.7(5) . . . . ?
C24 C25 C28 O7 -177.1(3) . . . . ?
C26 C25 C28 C29 -179.4(4) . . . . ?
C24 C25 C28 C29 1.7(5) . . . . ?
O7 C28 C29 C30 -4.5(7) . . . . ?
C25 C28 C29 C30 176.8(4) . . . . ?
Cu3 O8 C30 C29 9.0(5) . . . . ?
Cu3 O8 C30 C31 -173.8(2) . . . . ?
C28 C29 C30 O8 4.0(7) . . . . ?
C28 C29 C30 C31 -173.3(4) . . . . ?
O8 C30 C31 C32 -93.8(4) . . . . ?
C29 C30 C31 C32 83.7(5) . . . . ?
Cu3 O9 C35 C36 -6.3(4) . . . . ?
Cu3 O9 C35 C34 175.08(19) . . . . ?
C33 C34 C35 O9 73.7(3) . . . . ?
C33 C34 C35 C36 -105.0(3) . . . . ?
O9 C35 C36 C37 -2.3(5) . . . . ?
C34 C35 C36 C37 176.3(3) . . . . ?
Cu3 O10 C37 C36 4.6(4) . . . . ?
Cu3 O10 C37 C38 -174.46(19) . . . . ?
C35 C36 C37 O10 3.2(5) . . . . ?
C35 C36 C37 C38 -177.7(3) . . . . ?
O10 C37 C38 C39 -160.8(3) . . . . ?
C36 C37 C38 C39 20.0(5) . . . . ?
O10 C37 C38 C43 16.7(4) . . . . ?
C36 C37 C38 C43 -162.4(3) . . . . ?
C43 C38 C39 C40 1.7(5) . . . . ?
C37 C38 C39 C40 179.3(3) . . . . ?
C38 C39 C40 C41 1.3(5) . . . . ?
C39 C40 C41 C42 -2.8(5) . . . . ?
C39 C40 C41 C44 177.0(3) . . . . ?
C40 C41 C42 C43 1.3(5) . . . . ?
C44 C41 C42 C43 -178.6(3) . . . . ?
C41 C42 C43 C38 1.8(5) . . . . ?
C39 C38 C43 C42 -3.3(5) . . . . ?
C37 C38 C43 C42 179.1(3) . . . . ?
Cu1 O11 C44 C45 2.5(4) . . . . ?
Cu1 O11 C44 C41 -179.12(19) . . . . ?
C42 C41 C44 O11 -0.2(4) . . . . ?
C40 C41 C44 O11 179.9(3) . . . . ?
C42 C41 C44 C45 178.3(3) . . . . ?
C40 C41 C44 C45 -1.6(5) . . . . ?
O11 C44 C45 C46 -0.5(5) . . . . ?
C41 C44 C45 C46 -178.9(3) . . . . ?
Cu1 O12 C46 C45 1.3(4) . . . . ?
Cu1 O12 C46 C47 -179.3(2) . . . . ?
C44 C45 C46 O12 -1.5(5) . . . . ?
C44 C45 C46 C47 179.1(3) . . . . ?
O12 C46 C47 C48 169.1(3) . . . . ?
C45 C46 C47 C48 -11.4(5) . . . . ?
